data_7221085
loop_
_publ_author_name
'Toda, K.'
'Sato, M.'
'Takahashi, M.'
'Teranishi, T.'
'Ye, Z.-G.'
'Hinatsu, Y.'

_publ_section_title
;
 Synthesis and structure determination of reduced tantalates, Li2 LaTa2
 O7, Li2 Ca2 Ta3 O10 and Na2 Ca2 Ta3 O10, with a layered perovskite
 structure
;
_journal_name_full 'Journal of Materials Chemistry'
_journal_page_first 799
_journal_page_last 803
_journal_volume 9
_journal_year 1998
_chemical_formula_sum 'Ca2 Na2 O10 Ta3'
_chemical_name_systematic 'Na2 Ca2 (Ta3 O10)'
_space_group_IT_number 139
_symmetry_space_group_name_Hall '-I 4 2'
_symmetry_space_group_name_H-M 'I 4/m m m'
_cell_angle_alpha 90
_cell_angle_beta 90
_cell_angle_gamma 90
_cell_formula_units_Z 2
_cell_length_a 3.8872
_cell_length_b 3.8872
_cell_length_c 28.655
_cell_volume 432.986
_citation_journal_id_ASTM JMACEP
_cod_data_source_file Toda_JMACEP_1998_163.cif
_cod_data_source_block Ca2Na2O10Ta3
_cod_original_cell_volume 432.9864
_cod_database_code 7221085

loop_
_symmetry_equiv_pos_as_xyz
x,y,z
-y,x,z
-x,-y,z
y,-x,z
x,-y,-z
y,x,-z
-x,y,-z
-y,-x,-z
-x,-y,-z
y,-x,-z
x,y,-z
-y,x,-z
-x,y,z
-y,-x,z
x,-y,z
y,x,z
x+1/2,y+1/2,z+1/2
-y+1/2,x+1/2,z+1/2
-x+1/2,-y+1/2,z+1/2
y+1/2,-x+1/2,z+1/2
x+1/2,-y+1/2,-z+1/2
y+1/2,x+1/2,-z+1/2
-x+1/2,y+1/2,-z+1/2
-y+1/2,-x+1/2,-z+1/2
-x+1/2,-y+1/2,-z+1/2
y+1/2,-x+1/2,-z+1/2
x+1/2,y+1/2,-z+1/2
-y+1/2,x+1/2,-z+1/2
-x+1/2,y+1/2,z+1/2
-y+1/2,-x+1/2,z+1/2
x+1/2,-y+1/2,z+1/2
y+1/2,x+1/2,z+1/2

loop_
_atom_site_label
_atom_site_type_symbol
_atom_site_fract_x
_atom_site_fract_y
_atom_site_fract_z
_atom_site_occupancy
_atom_site_U_iso_or_equiv
O3 O-2 0 0.5 0.122 1 0.0
O2 O-2 0 0 0.067 1 0.0
Ta1 Ta+4 0 0 0 1 0.0
O4 O-2 0 0 0.202 1 0.0
Ta2 Ta+4 0 0 0.1452 1 0.0
Ca1 Ca+2 0 0 0.42 1 0.0
Na1 Na+1 0 0 0.282 1 0.0
O1 O-2 0 0.5 0 1 0.0
